data_7104006
_journal_name_full 'Chemical communications (Cambridge, England)'
_journal_paper_doi 10.1039/b212921c
_journal_year 2003
_chemical_formula_moiety 'C30 H35 Cl Cu N2 O, C Cl2'
_chemical_formula_sum 'C31 H35 Cl3 Cu N2 O'
_chemical_formula_weight 621.50
_chemical_name_systematic
; 
 ? 
;
_space_group_IT_number 2
_symmetry_cell_setting triclinic
_symmetry_space_group_name_Hall '-P 1'
_symmetry_space_group_name_H-M 'P -1'
_atom_sites_solution_hydrogens geom
_atom_sites_solution_primary direct
_atom_sites_solution_secondary difmap
_audit_creation_method SHELXL-97
_cell_angle_alpha 88.321(4)
_cell_angle_beta 74.910(3)
_cell_angle_gamma 77.254(4)
_cell_formula_units_Z 2
_cell_length_a 8.8538(9)
_cell_length_b 13.1058(14)
_cell_length_c 13.7598(16)
_cell_measurement_reflns_used 1214
_cell_measurement_temperature 156(2)
_cell_measurement_theta_max 23.28
_cell_measurement_theta_min 2.18
_cell_volume 1502.92(3)
_computing_structure_refinement 'SHELXL-97 (Sheldrick, 1997)'
_computing_structure_solution 'SHELXS-97 (Sheldrick, 1990)'
_diffrn_ambient_temperature 164(2)
_diffrn_measured_fraction_theta_full 0.978
_diffrn_measured_fraction_theta_max 0.978
_diffrn_radiation_monochromator graphite
_diffrn_radiation_source 'fine-focus sealed tube'
_diffrn_radiation_type MoK\a
_diffrn_radiation_wavelength 0.71069
_diffrn_reflns_av_R_equivalents 0.0528
_diffrn_reflns_av_sigmaI/netI 0.1852
_diffrn_reflns_limit_h_max 9
_diffrn_reflns_limit_h_min -9
_diffrn_reflns_limit_k_max 10
_diffrn_reflns_limit_k_min -14
_diffrn_reflns_limit_l_max 14
_diffrn_reflns_limit_l_min -15
_diffrn_reflns_number 6970
_diffrn_reflns_theta_full 23.28
_diffrn_reflns_theta_max 23.28
_diffrn_reflns_theta_min 2.18
_exptl_absorpt_coefficient_mu 1.020
_exptl_absorpt_correction_T_max 0.98
_exptl_absorpt_correction_T_min 0.72
_exptl_absorpt_correction_type multi-scan
_exptl_absorpt_process_details 'SADABS (Bruker)'
_exptl_crystal_colour green
_exptl_crystal_density_diffrn 1.373
_exptl_crystal_density_method 'not measured'
_exptl_crystal_description needle
_exptl_crystal_F_000 646
_exptl_crystal_size_max 0.39
_exptl_crystal_size_mid 0.05
_exptl_crystal_size_min 0.02
_refine_diff_density_max 0.584
_refine_diff_density_min -0.951
_refine_diff_density_rms 0.102
_refine_ls_extinction_method none
_refine_ls_goodness_of_fit_ref 0.841
_refine_ls_hydrogen_treatment mixed
_refine_ls_matrix_type full
_refine_ls_number_parameters 393
_refine_ls_number_reflns 4245
_refine_ls_number_restraints 18
_refine_ls_restrained_S_all 0.849
_refine_ls_R_factor_all 0.1341
_refine_ls_R_factor_gt 0.0631
_refine_ls_shift/su_max 0.000
_refine_ls_shift/su_mean 0.000
_refine_ls_structure_factor_coef Fsqd
_refine_ls_weighting_details 'calc w=1/[\s^2^(Fo^2^)+(0.0770P)^2^+0.0000P] where P=(Fo^2^+2Fc^2^)/3'
_refine_ls_weighting_scheme calc
_refine_ls_wR_factor_gt 0.1374
_refine_ls_wR_factor_ref 0.1542
_reflns_number_gt 2077
_reflns_number_total 4245
_reflns_threshold_expression >2sigma(I)
_cod_data_source_file b212921c.txt
_cod_data_source_block shelxl
_cod_depositor_comments
;
The following automatic conversions were performed:

'_cell_measurement_temperature' value '-117(2)' was changed to
'156(2)' - it was converted from degrees Celsius(C) to Kelvins(K).

Automatic conversion script
Id: cif_fix_values 1646 2011-03-28 12:23:43Z adriana 
;
_cod_original_sg_symbol_H-M P-1
_cod_database_code 7104006

loop_
_symmetry_equiv_pos_as_xyz
'x, y, z'
'-x, -y, -z'

loop_
_atom_site_label
_atom_site_type_symbol
_atom_site_fract_x
_atom_site_fract_y
_atom_site_fract_z
_atom_site_U_iso_or_equiv
_atom_site_adp_type
_atom_site_occupancy
_atom_site_symmetry_multiplicity
_atom_site_calc_flag
_atom_site_refinement_flags
_atom_site_disorder_assembly
_atom_site_disorder_group
Cu1 Cu 0.18591(10) 0.49983(7) 0.70393(7) 0.0302(3) Uani 1 1 d . . .
Cl1 Cl 0.2600(2) 0.58982(15) 0.81628(13) 0.0324(5) Uani 1 1 d . . .
Cl2 Cl 0.9432(5) 0.1413(4) 0.9044(5) 0.123(2) Uani 0.889(14) 1 d PU A 1
Cl3 Cl 0.982(3) 0.110(4) 0.978(5) 0.134(16) Uani 0.111(14) 1 d PU A 2
Cl4 Cl 0.6587(3) 0.1040(2) 1.0520(2) 0.0876(9) Uani 1 1 d . A 1
O1 O 0.3307(5) 0.3746(3) 0.7042(3) 0.0301(13) Uani 1 1 d . . .
N1 N -0.0314(6) 0.5946(4) 0.6998(4) 0.0276(15) Uani 1 1 d . . .
N2 N 0.2262(6) 0.4953(4) 0.5600(4) 0.0231(14) Uani 1 1 d . . .
C1 C -0.1633(9) 0.6331(6) 0.7722(5) 0.0291(19) Uani 1 1 d . . .
C2 C -0.2755(9) 0.7188(6) 0.7487(6) 0.033(2) Uani 1 1 d . . .
H1 H -0.3631 0.7511 0.7999 0.039 Uiso 1 1 calc R . .
C3 C -0.2598(9) 0.7554(6) 0.6545(6) 0.034(2) Uani 1 1 d . . .
H2 H -0.3354 0.8121 0.6418 0.041 Uiso 1 1 calc R . .
C4 C -0.1292(9) 0.7076(6) 0.5760(6) 0.0312(19) Uani 1 1 d . . .
C5 C -0.0144(9) 0.6271(6) 0.6031(5) 0.0254(18) Uani 1 1 d . . .
C6 C 0.1235(8) 0.5767(6) 0.5275(5) 0.0233(18) Uani 1 1 d . . .
C7 C 0.1450(9) 0.6038(6) 0.4282(5) 0.0274(19) Uani 1 1 d . . .
C8 C 0.0262(9) 0.6869(6) 0.4027(6) 0.035(2) Uani 1 1 d . . .
H3 H 0.0395 0.7072 0.3363 0.042 Uiso 1 1 calc R . .
C9 C -0.1023(9) 0.7349(6) 0.4732(6) 0.038(2) Uani 1 1 d . . .
H4 H -0.1769 0.7882 0.4545 0.045 Uiso 1 1 calc R . .
C10 C 0.2840(9) 0.5486(6) 0.3597(5) 0.031(2) Uani 1 1 d . . .
H5 H 0.3082 0.5678 0.2928 0.037 Uiso 1 1 calc R . .
C11 C 0.3840(8) 0.4671(6) 0.3907(5) 0.0257(18) Uani 1 1 d . . .
H6 H 0.4741 0.4300 0.3441 0.031 Uiso 1 1 calc R . .
C12 C 0.3529(8) 0.4381(6) 0.4922(5) 0.0238(18) Uani 1 1 d . . .
C13 C 0.4505(8) 0.3442(6) 0.5239(5) 0.0257(18) Uani 1 1 d . . .
C14 C 0.5634(8) 0.2745(6) 0.4501(5) 0.0280(19) Uani 1 1 d . . .
H7 H 0.5784 0.2938 0.3832 0.034 Uiso 1 1 calc R . .
C15 C 0.6527(9) 0.1805(6) 0.4696(6) 0.033(2) Uani 1 1 d . B .
C16 C 0.6284(9) 0.1563(6) 0.5710(6) 0.036(2) Uani 1 1 d . . .
H8 H 0.6864 0.0925 0.5865 0.043 Uiso 1 1 calc R . .
C17 C 0.5242(8) 0.2199(6) 0.6517(5) 0.0274(19) Uani 1 1 d . . .
C18 C 0.4313(8) 0.3157(6) 0.6280(5) 0.0268(19) Uani 1 1 d . . .
C19 C 0.5050(9) 0.1857(6) 0.7599(5) 0.035(2) Uani 1 1 d . . .
C20 C 0.6141(10) 0.0792(6) 0.7681(6) 0.052(2) Uani 1 1 d . . .
H9 H 0.5918 0.0275 0.7291 0.078 Uiso 1 1 calc R . .
H10 H 0.5947 0.0597 0.8373 0.078 Uiso 1 1 calc R . .
H11 H 0.7242 0.0836 0.7430 0.078 Uiso 1 1 calc R . .
C21 C 0.5469(9) 0.2664(6) 0.8230(5) 0.040(2) Uani 1 1 d . . .
H12 H 0.6572 0.2697 0.7963 0.059 Uiso 1 1 calc R . .
H13 H 0.5300 0.2454 0.8917 0.059 Uiso 1 1 calc R . .
H14 H 0.4795 0.3340 0.8200 0.059 Uiso 1 1 calc R . .
C22 C 0.3305(9) 0.1776(6) 0.8081(5) 0.049(2) Uani 1 1 d . . .
H15 H 0.2605 0.2453 0.8103 0.073 Uiso 1 1 calc R . .
H16 H 0.3211 0.1527 0.8753 0.073 Uiso 1 1 calc R . .
H17 H 0.3011 0.1296 0.7687 0.073 Uiso 1 1 calc R . .
C23 C 0.7677(8) 0.1043(6) 0.3854(6) 0.037(2) Uani 1 1 d D . .
C24 C -0.1931(8) 0.5895(6) 0.8767(5) 0.032(2) Uani 1 1 d . . .
C25 C -0.0911(8) 0.4798(6) 0.8814(5) 0.039(2) Uani 1 1 d . . .
H18 H -0.1047 0.4344 0.8324 0.059 Uiso 1 1 calc R . .
H19 H -0.1244 0.4531 0.9474 0.059 Uiso 1 1 calc R . .
H20 H 0.0197 0.4830 0.8675 0.059 Uiso 1 1 calc R . .
C26 C -0.1663(8) 0.6650(6) 0.9500(5) 0.041(2) Uani 1 1 d . . .
H21 H -0.0569 0.6719 0.9300 0.061 Uiso 1 1 calc R . .
H22 H -0.1891 0.6383 1.0167 0.061 Uiso 1 1 calc R . .
H23 H -0.2363 0.7323 0.9493 0.061 Uiso 1 1 calc R . .
C27 C -0.3726(8) 0.5821(7) 0.9136(5) 0.048(2) Uani 1 1 d . . .
H24 H -0.4399 0.6512 0.9212 0.072 Uiso 1 1 calc R . .
H25 H -0.3901 0.5484 0.9772 0.072 Uiso 1 1 calc R . .
H26 H -0.3981 0.5422 0.8651 0.072 Uiso 1 1 calc R . .
C28 C 0.8005(13) 0.1830(9) 1.0188(8) 0.099(4) Uani 1 1 d . . .
C29 C 0.708(2) 0.1189(13) 0.2824(10) 0.046(6) Uani 0.531(18) 1 d PD B 3
H27 H 0.7061 0.1892 0.2603 0.069 Uiso 0.531(18) 1 calc PR B 3
H28 H 0.6027 0.1054 0.2951 0.069 Uiso 0.531(18) 1 calc PR B 3
H29 H 0.7811 0.0707 0.2312 0.069 Uiso 0.531(18) 1 calc PR B 3
C30 C 0.9252(15) 0.1366(14) 0.3581(14) 0.052(6) Uani 0.531(18) 1 d PD B 3
H30 H 0.9979 0.0926 0.3035 0.077 Uiso 0.531(18) 1 calc PR B 3
H31 H 0.9694 0.1298 0.4153 0.077 Uiso 0.531(18) 1 calc PR B 3
H32 H 0.9094 0.2081 0.3380 0.077 Uiso 0.531(18) 1 calc PR B 3
C31 C 0.771(2) -0.0069(11) 0.4102(14) 0.036(5) Uani 0.531(18) 1 d PD B 3
H33 H 0.8465 -0.0511 0.3567 0.053 Uiso 0.531(18) 1 calc PR B 3
H34 H 0.6664 -0.0202 0.4184 0.053 Uiso 0.531(18) 1 calc PR B 3
H35 H 0.8031 -0.0212 0.4717 0.053 Uiso 0.531(18) 1 calc PR B 3
C32 C 0.9295(18) 0.0556(18) 0.4254(15) 0.063(9) Uani 0.469(18) 1 d PD B 4
H36 H 1.0108 0.0149 0.3720 0.095 Uiso 0.469(18) 1 calc PR B 4
H37 H 0.9025 0.0119 0.4816 0.095 Uiso 0.469(18) 1 calc PR B 4
H38 H 0.9690 0.1119 0.4459 0.095 Uiso 0.469(18) 1 calc PR B 4
C33 C 0.830(3) 0.1582(16) 0.2921(13) 0.096(13) Uani 0.469(18) 1 d PD B 4
H39 H 0.9001 0.1074 0.2422 0.144 Uiso 0.469(18) 1 calc PR B 4
H40 H 0.8887 0.2068 0.3067 0.144 Uiso 0.469(18) 1 calc PR B 4
H41 H 0.7423 0.1952 0.2672 0.144 Uiso 0.469(18) 1 calc PR B 4
C34 C 0.695(3) 0.0133(16) 0.388(2) 0.066(9) Uani 0.469(18) 1 d PD B 4
H42 H 0.5919 0.0351 0.3738 0.099 Uiso 0.469(18) 1 calc PR B 4
H43 H 0.6818 -0.0165 0.4533 0.099 Uiso 0.469(18) 1 calc PR B 4
H44 H 0.7631 -0.0382 0.3380 0.099 Uiso 0.469(18) 1 calc PR B 4

loop_
_atom_site_aniso_label
_atom_site_aniso_U_11
_atom_site_aniso_U_22
_atom_site_aniso_U_33
_atom_site_aniso_U_23
_atom_site_aniso_U_13
_atom_site_aniso_U_12
Cu1 0.0171(5) 0.0424(7) 0.0333(6) -0.0090(5) -0.0106(4) -0.0051(4)
Cl1 0.0179(10) 0.0494(14) 0.0336(11) -0.0143(10) -0.0089(9) -0.0101(10)
Cl2 0.047(2) 0.199(5) 0.114(4) -0.014(3) -0.008(2) -0.022(3)
Cl3 0.028(15) 0.20(3) 0.17(3) -0.01(3) -0.021(19) -0.025(18)
Cl4 0.0684(19) 0.093(2) 0.106(2) 0.0107(17) -0.0239(17) -0.0262(17)
O1 0.030(3) 0.032(3) 0.029(3) -0.008(2) -0.012(2) -0.002(3)
N1 0.016(3) 0.034(4) 0.034(4) -0.014(3) -0.010(3) -0.002(3)
N2 0.019(3) 0.022(4) 0.034(4) -0.002(3) -0.012(3) -0.010(3)
C1 0.027(5) 0.039(5) 0.029(5) -0.009(4) -0.012(4) -0.018(4)
C2 0.026(5) 0.033(5) 0.042(5) -0.007(4) -0.012(4) -0.008(4)
C3 0.026(5) 0.031(5) 0.049(5) -0.003(4) -0.017(4) -0.007(4)
C4 0.032(5) 0.033(5) 0.039(5) 0.001(4) -0.021(4) -0.015(4)
C5 0.032(5) 0.034(5) 0.022(4) -0.002(4) -0.017(4) -0.020(4)
C6 0.025(4) 0.025(5) 0.025(4) -0.008(4) -0.006(4) -0.015(4)
C7 0.034(5) 0.029(5) 0.026(5) -0.001(4) -0.011(4) -0.015(4)
C8 0.034(5) 0.035(5) 0.043(5) -0.001(4) -0.019(4) -0.012(4)
C9 0.034(5) 0.039(5) 0.044(5) -0.002(4) -0.020(4) -0.004(4)
C10 0.028(5) 0.047(6) 0.024(4) -0.007(4) -0.005(4) -0.023(4)
C11 0.014(4) 0.034(5) 0.030(5) -0.008(4) -0.006(4) -0.006(4)
C12 0.017(4) 0.031(5) 0.028(4) -0.005(4) -0.005(4) -0.014(4)
C13 0.015(4) 0.033(5) 0.034(5) -0.005(4) -0.007(4) -0.015(4)
C14 0.028(5) 0.030(5) 0.029(4) 0.001(4) -0.009(4) -0.010(4)
C15 0.031(5) 0.026(5) 0.043(5) -0.005(4) -0.008(4) -0.011(4)
C16 0.028(5) 0.033(5) 0.052(6) 0.001(5) -0.014(4) -0.012(4)
C17 0.024(4) 0.025(5) 0.036(5) -0.004(4) -0.005(4) -0.012(4)
C18 0.025(4) 0.027(5) 0.036(5) -0.008(4) -0.012(4) -0.017(4)
C19 0.035(5) 0.026(5) 0.041(5) 0.003(4) -0.006(4) -0.006(4)
C20 0.059(6) 0.046(6) 0.047(5) 0.001(4) -0.013(5) 0.000(5)
C21 0.047(5) 0.045(5) 0.035(5) 0.005(4) -0.018(4) -0.017(4)
C22 0.048(6) 0.060(6) 0.044(5) 0.001(4) -0.007(4) -0.029(5)
C23 0.028(5) 0.034(6) 0.051(6) -0.014(5) -0.012(4) -0.009(4)
C24 0.015(4) 0.044(6) 0.037(5) -0.007(4) -0.004(4) -0.012(4)
C25 0.027(5) 0.058(6) 0.035(5) 0.006(4) -0.007(4) -0.015(4)
C26 0.020(4) 0.054(6) 0.048(5) -0.016(4) -0.011(4) -0.003(4)
C27 0.015(4) 0.082(7) 0.046(5) -0.011(5) -0.005(4) -0.009(4)
C28 0.089(9) 0.124(10) 0.088(8) -0.020(7) 0.003(7) -0.062(8)
C29 0.036(11) 0.050(12) 0.046(11) -0.024(9) -0.006(9) 0.001(9)
C30 0.024(10) 0.057(14) 0.066(15) 0.000(12) 0.001(9) -0.007(10)
C31 0.024(11) 0.042(13) 0.040(11) 0.002(9) -0.014(9) 0.001(10)
C32 0.032(12) 0.09(2) 0.066(15) -0.033(14) -0.018(11) -0.001(12)
C33 0.11(3) 0.08(2) 0.045(15) -0.002(14) 0.014(17) 0.05(2)
C34 0.044(17) 0.053(17) 0.10(2) -0.036(14) -0.036(14) 0.016(13)

loop_
_atom_type_symbol
_atom_type_description
_atom_type_scat_dispersion_real
_atom_type_scat_dispersion_imag
_atom_type_scat_source
Cu Cu 0.3201 1.2651 'International Tables Vol C Tables 4.2.6.8 and 6.1.1.4'
Cl Cl 0.1484 0.1585 'International Tables Vol C Tables 4.2.6.8 and 6.1.1.4'
O O 0.0106 0.0060 'International Tables Vol C Tables 4.2.6.8 and 6.1.1.4'
N N 0.0061 0.0033 'International Tables Vol C Tables 4.2.6.8 and 6.1.1.4'
C C 0.0033 0.0016 'International Tables Vol C Tables 4.2.6.8 and 6.1.1.4'
H H 0.0000 0.0000 'International Tables Vol C Tables 4.2.6.8 and 6.1.1.4'

loop_
_geom_angle_atom_site_label_1
_geom_angle_atom_site_label_2
_geom_angle_atom_site_label_3
_geom_angle
_geom_angle_site_symmetry_1
_geom_angle_site_symmetry_3
_geom_angle_publ_flag
O1 Cu1 N2 92.7(2) . . ?
O1 Cu1 N1 155.9(2) . . ?
N2 Cu1 N1 84.4(2) . . ?
O1 Cu1 Cl1 97.52(15) . . ?
N2 Cu1 Cl1 134.80(17) . . ?
N1 Cu1 Cl1 101.49(15) . . ?
C18 O1 Cu1 129.8(5) . . ?
C1 N1 C5 121.2(6) . . ?
C1 N1 Cu1 132.0(5) . . ?
C5 N1 Cu1 106.3(4) . . ?
C12 N2 C6 119.4(6) . . ?
C12 N2 Cu1 128.2(5) . . ?
C6 N2 Cu1 111.2(4) . . ?
N1 C1 C2 117.6(7) . . ?
N1 C1 C24 122.0(7) . . ?
C2 C1 C24 120.4(7) . . ?
C3 C2 C1 122.3(7) . . ?
C2 C3 C4 119.8(7) . . ?
C3 C4 C5 116.3(7) . . ?
C3 C4 C9 125.6(8) . . ?
C5 C4 C9 118.1(7) . . ?
N1 C5 C4 122.2(6) . . ?
N1 C5 C6 118.5(7) . . ?
C4 C5 C6 119.3(7) . . ?
C7 C6 N2 123.2(6) . . ?
C7 C6 C5 121.2(7) . . ?
N2 C6 C5 115.4(6) . . ?
C6 C7 C10 116.6(7) . . ?
C6 C7 C8 118.2(7) . . ?
C10 C7 C8 125.1(7) . . ?
C9 C8 C7 120.8(7) . . ?
C8 C9 C4 122.3(8) . . ?
C11 C10 C7 120.4(7) . . ?
C10 C11 C12 121.1(7) . . ?
N2 C12 C11 119.0(7) . . ?
N2 C12 C13 119.7(6) . . ?
C11 C12 C13 121.2(6) . . ?
C14 C13 C18 117.5(7) . . ?
C14 C13 C12 119.2(6) . . ?
C18 C13 C12 123.2(6) . . ?
C15 C14 C13 124.8(7) . . ?
C14 C15 C16 115.3(7) . . ?
C14 C15 C23 122.7(7) . . ?
C16 C15 C23 121.9(7) . . ?
C15 C16 C17 125.6(7) . . ?
C16 C17 C18 117.2(7) . . ?
C16 C17 C19 121.5(7) . . ?
C18 C17 C19 121.2(6) . . ?
O1 C18 C17 117.1(6) . . ?
O1 C18 C13 123.4(7) . . ?
C17 C18 C13 119.5(6) . . ?
C17 C19 C20 112.5(6) . . ?
C17 C19 C22 110.3(6) . . ?
C20 C19 C22 107.8(7) . . ?
C17 C19 C21 110.3(6) . . ?
C20 C19 C21 107.5(6) . . ?
C22 C19 C21 108.3(6) . . ?
C34 C23 C33 124.0(15) . . ?
C31 C23 C33 133.8(12) . . ?
C34 C23 C30 142.8(12) . . ?
C31 C23 C30 116.9(10) . . ?
C34 C23 C15 105.6(11) . . ?
C31 C23 C15 112.6(9) . . ?
C33 C23 C15 112.8(9) . . ?
C30 C23 C15 107.5(8) . . ?
C31 C23 C29 104.5(10) . . ?
C30 C23 C29 104.1(10) . . ?
C15 C23 C29 110.8(7) . . ?
C34 C23 C32 102.6(11) . . ?
C33 C23 C32 103.7(12) . . ?
C15 C23 C32 106.3(8) . . ?
C29 C23 C32 141.0(9) . . ?
C1 C24 C26 109.7(6) . . ?
C1 C24 C25 113.4(6) . . ?
C26 C24 C25 110.6(6) . . ?
C1 C24 C27 109.0(6) . . ?
C26 C24 C27 106.7(6) . . ?
C25 C24 C27 107.2(6) . . ?
Cl3 C28 Cl4 110.4(16) . . ?
Cl2 C28 Cl4 112.2(6) . . ?
C3 C2 H1 118.8 . . ?
C1 C2 H1 118.8 . . ?
C2 C3 H2 120.1 . . ?
C4 C3 H2 120.1 . . ?
C9 C8 H3 119.6 . . ?
C7 C8 H3 119.6 . . ?
C8 C9 H4 118.9 . . ?
C4 C9 H4 118.9 . . ?
C11 C10 H5 119.8 . . ?
C7 C10 H5 119.8 . . ?
C10 C11 H6 119.5 . . ?
C12 C11 H6 119.5 . . ?
C15 C14 H7 117.6 . . ?
C13 C14 H7 117.6 . . ?
C15 C16 H8 117.2 . . ?
C17 C16 H8 117.2 . . ?
C19 C20 H9 109.5 . . ?
C19 C20 H10 109.5 . . ?
H9 C20 H10 109.5 . . ?
C19 C20 H11 109.5 . . ?
H9 C20 H11 109.5 . . ?
H10 C20 H11 109.5 . . ?
C19 C21 H12 109.5 . . ?
C19 C21 H13 109.5 . . ?
H12 C21 H13 109.5 . . ?
C19 C21 H14 109.5 . . ?
H12 C21 H14 109.5 . . ?
H13 C21 H14 109.5 . . ?
C19 C22 H15 109.5 . . ?
C19 C22 H16 109.5 . . ?
H15 C22 H16 109.5 . . ?
C19 C22 H17 109.5 . . ?
H15 C22 H17 109.5 . . ?
H16 C22 H17 109.5 . . ?
C24 C25 H18 109.5 . . ?
C24 C25 H19 109.5 . . ?
H18 C25 H19 109.5 . . ?
C24 C25 H20 109.5 . . ?
H18 C25 H20 109.5 . . ?
H19 C25 H20 109.5 . . ?
C24 C26 H21 109.5 . . ?
C24 C26 H22 109.5 . . ?
H21 C26 H22 109.5 . . ?
C24 C26 H23 109.5 . . ?
H21 C26 H23 109.5 . . ?
H22 C26 H23 109.5 . . ?
C24 C27 H24 109.5 . . ?
C24 C27 H25 109.5 . . ?
H24 C27 H25 109.5 . . ?
C24 C27 H26 109.5 . . ?
H24 C27 H26 109.5 . . ?
H25 C27 H26 109.5 . . ?
C23 C29 H27 109.5 . . ?
C23 C29 H28 109.5 . . ?
H27 C29 H28 109.5 . . ?
C23 C29 H29 109.5 . . ?
H27 C29 H29 109.5 . . ?
H28 C29 H29 109.5 . . ?
C23 C30 H30 109.5 . . ?
C23 C30 H31 109.5 . . ?
H30 C30 H31 109.5 . . ?
C23 C30 H32 109.5 . . ?
H30 C30 H32 109.5 . . ?
H31 C30 H32 109.5 . . ?
C23 C31 H33 109.5 . . ?
C23 C31 H34 109.5 . . ?
H33 C31 H34 109.5 . . ?
C23 C31 H35 109.5 . . ?
H33 C31 H35 109.5 . . ?
H34 C31 H35 109.5 . . ?
C23 C32 H36 109.5 . . ?
C23 C32 H37 109.5 . . ?
C23 C32 H38 109.5 . . ?
C23 C33 H39 109.5 . . ?
C23 C33 H40 109.5 . . ?
C23 C33 H41 109.5 . . ?
C23 C34 H42 109.5 . . ?
C23 C34 H43 109.5 . . ?
C23 C34 H44 109.5 . . ?

loop_
_geom_bond_atom_site_label_1
_geom_bond_atom_site_label_2
_geom_bond_distance
_geom_bond_site_symmetry_2
_geom_bond_publ_flag
Cu1 O1 1.847(4) . ?
Cu1 N2 1.919(5) . ?
Cu1 N1 2.060(5) . ?
Cu1 Cl1 2.2774(19) . ?
Cl2 Cl3 1.18(6) . ?
Cl2 C28 1.756(11) . ?
Cl3 C28 1.64(3) . ?
Cl4 C28 1.762(11) . ?
O1 C18 1.322(8) . ?
N1 C1 1.333(8) . ?
N1 C5 1.366(8) . ?
N2 C12 1.348(8) . ?
N2 C6 1.386(8) . ?
C1 C2 1.416(9) . ?
C1 C24 1.512(9) . ?
C2 C3 1.353(9) . ?
C3 C4 1.402(10) . ?
C4 C5 1.409(9) . ?
C4 C9 1.420(9) . ?
C5 C6 1.426(9) . ?
C6 C7 1.376(9) . ?
C7 C10 1.403(9) . ?
C7 C8 1.442(10) . ?
C8 C9 1.333(9) . ?
C10 C11 1.363(9) . ?
C11 C12 1.409(9) . ?
C12 C13 1.465(9) . ?
C13 C14 1.410(9) . ?
C13 C18 1.445(9) . ?
C14 C15 1.370(9) . ?
C15 C16 1.394(9) . ?
C15 C23 1.543(10) . ?
C16 C17 1.399(9) . ?
C17 C18 1.422(9) . ?
C17 C19 1.520(9) . ?
C19 C20 1.532(9) . ?
C19 C22 1.540(10) . ?
C19 C21 1.550(9) . ?
C23 C34 1.472(15) . ?
C23 C31 1.482(14) . ?
C23 C33 1.484(15) . ?
C23 C30 1.498(13) . ?
C23 C29 1.627(13) . ?
C23 C32 1.658(14) . ?
C24 C26 1.529(9) . ?
C24 C25 1.530(9) . ?
C24 C27 1.561(9) . ?
C2 H1 0.9300 . ?
C3 H2 0.9300 . ?
C8 H3 0.9300 . ?
C9 H4 0.9300 . ?
C10 H5 0.9300 . ?
C11 H6 0.9300 . ?
C14 H7 0.9300 . ?
C16 H8 0.9300 . ?
C20 H9 0.9600 . ?
C20 H10 0.9600 . ?
C20 H11 0.9600 . ?
C21 H12 0.9600 . ?
C21 H13 0.9600 . ?
C21 H14 0.9600 . ?
C22 H15 0.9600 . ?
C22 H16 0.9600 . ?
C22 H17 0.9600 . ?
C25 H18 0.9600 . ?
C25 H19 0.9600 . ?
C25 H20 0.9600 . ?
C26 H21 0.9600 . ?
C26 H22 0.9600 . ?
C26 H23 0.9600 . ?
C27 H24 0.9600 . ?
C27 H25 0.9600 . ?
C27 H26 0.9600 . ?
C29 H27 0.9600 . ?
C29 H28 0.9600 . ?
C29 H29 0.9600 . ?
C30 H30 0.9600 . ?
C30 H31 0.9600 . ?
C30 H32 0.9600 . ?
C31 H33 0.9600 . ?
C31 H34 0.9600 . ?
C31 H35 0.9600 . ?
C32 H36 0.9600 . ?
C32 H37 0.9600 . ?
C32 H38 0.9600 . ?
C33 H39 0.9600 . ?
C33 H40 0.9600 . ?
C33 H41 0.9600 . ?
C34 H42 0.9600 . ?
C34 H43 0.9600 . ?
C34 H44 0.9600 . ?

loop_
_geom_torsion_atom_site_label_1
_geom_torsion_atom_site_label_2
_geom_torsion_atom_site_label_3
_geom_torsion_atom_site_label_4
_geom_torsion
_geom_torsion_site_symmetry_1
_geom_torsion_site_symmetry_2
_geom_torsion_site_symmetry_3
_geom_torsion_site_symmetry_4
_geom_torsion_publ_flag
N2 Cu1 O1 C18 6.1(6) . . . . ?
N1 Cu1 O1 C18 88.1(8) . . . . ?
Cl1 Cu1 O1 C18 -129.8(5) . . . . ?
O1 Cu1 N1 C1 87.6(8) . . . . ?
N2 Cu1 N1 C1 171.5(6) . . . . ?
Cl1 Cu1 N1 C1 -53.9(6) . . . . ?
O1 Cu1 N1 C5 -100.4(6) . . . . ?
N2 Cu1 N1 C5 -16.6(4) . . . . ?
Cl1 Cu1 N1 C5 118.0(4) . . . . ?
O1 Cu1 N2 C12 -18.6(6) . . . . ?
N1 Cu1 N2 C12 -174.6(6) . . . . ?
Cl1 Cu1 N2 C12 84.8(6) . . . . ?
O1 Cu1 N2 C6 174.4(4) . . . . ?
N1 Cu1 N2 C6 18.3(4) . . . . ?
Cl1 Cu1 N2 C6 -82.3(5) . . . . ?
C5 N1 C1 C2 -8.4(9) . . . . ?
Cu1 N1 C1 C2 162.6(5) . . . . ?
C5 N1 C1 C24 172.7(6) . . . . ?
Cu1 N1 C1 C24 -16.3(10) . . . . ?
N1 C1 C2 C3 6.1(10) . . . . ?
C24 C1 C2 C3 -175.0(6) . . . . ?
C1 C2 C3 C4 0.4(11) . . . . ?
C2 C3 C4 C5 -4.4(10) . . . . ?
C2 C3 C4 C9 177.0(7) . . . . ?
C1 N1 C5 C4 4.5(10) . . . . ?
Cu1 N1 C5 C4 -168.6(5) . . . . ?
C1 N1 C5 C6 -174.9(6) . . . . ?
Cu1 N1 C5 C6 12.1(7) . . . . ?
C3 C4 C5 N1 2.2(10) . . . . ?
C9 C4 C5 N1 -179.1(6) . . . . ?
C3 C4 C5 C6 -178.5(6) . . . . ?
C9 C4 C5 C6 0.3(10) . . . . ?
C12 N2 C6 C7 -0.8(9) . . . . ?
Cu1 N2 C6 C7 167.5(5) . . . . ?
C12 N2 C6 C5 174.9(6) . . . . ?
Cu1 N2 C6 C5 -16.8(7) . . . . ?
N1 C5 C6 C7 178.0(6) . . . . ?
C4 C5 C6 C7 -1.3(10) . . . . ?
N1 C5 C6 N2 2.2(9) . . . . ?
C4 C5 C6 N2 -177.1(6) . . . . ?
N2 C6 C7 C10 -3.9(10) . . . . ?
C5 C6 C7 C10 -179.4(6) . . . . ?
N2 C6 C7 C8 177.2(6) . . . . ?
C5 C6 C7 C8 1.8(10) . . . . ?
C6 C7 C8 C9 -1.2(10) . . . . ?
C10 C7 C8 C9 -179.9(7) . . . . ?
C7 C8 C9 C4 0.1(11) . . . . ?
C3 C4 C9 C8 179.0(7) . . . . ?
C5 C4 C9 C8 0.3(11) . . . . ?
C6 C7 C10 C11 5.1(10) . . . . ?
C8 C7 C10 C11 -176.1(7) . . . . ?
C7 C10 C11 C12 -1.8(10) . . . . ?
C6 N2 C12 C11 4.3(9) . . . . ?
Cu1 N2 C12 C11 -161.8(5) . . . . ?
C6 N2 C12 C13 -172.6(6) . . . . ?
Cu1 N2 C12 C13 21.3(9) . . . . ?
C10 C11 C12 N2 -3.0(10) . . . . ?
C10 C11 C12 C13 173.8(6) . . . . ?
N2 C12 C13 C14 168.3(6) . . . . ?
C11 C12 C13 C14 -8.4(10) . . . . ?
N2 C12 C13 C18 -8.1(10) . . . . ?
C11 C12 C13 C18 175.1(6) . . . . ?
C18 C13 C14 C15 2.0(10) . . . . ?
C12 C13 C14 C15 -174.7(7) . . . . ?
C13 C14 C15 C16 -1.4(11) . . . . ?
C13 C14 C15 C23 176.5(7) . . . . ?
C14 C15 C16 C17 -0.8(11) . . . . ?
C23 C15 C16 C17 -178.6(7) . . . . ?
C15 C16 C17 C18 2.2(11) . . . . ?
C15 C16 C17 C19 179.3(7) . . . . ?
Cu1 O1 C18 C17 -177.3(5) . . . . ?
Cu1 O1 C18 C13 2.9(9) . . . . ?
C16 C17 C18 O1 178.7(6) . . . . ?
C19 C17 C18 O1 1.6(10) . . . . ?
C16 C17 C18 C13 -1.4(9) . . . . ?
C19 C17 C18 C13 -178.6(6) . . . . ?
C14 C13 C18 O1 179.4(6) . . . . ?
C12 C13 C18 O1 -4.1(10) . . . . ?
C14 C13 C18 C17 -0.5(9) . . . . ?
C12 C13 C18 C17 176.0(6) . . . . ?
C16 C17 C19 C20 1.8(10) . . . . ?
C18 C17 C19 C20 178.8(7) . . . . ?
C16 C17 C19 C22 -118.6(7) . . . . ?
C18 C17 C19 C22 58.4(9) . . . . ?
C16 C17 C19 C21 121.8(7) . . . . ?
C18 C17 C19 C21 -61.2(8) . . . . ?
C14 C15 C23 C34 -111.3(13) . . . . ?
C16 C15 C23 C34 66.4(14) . . . . ?
C14 C15 C23 C31 -144.0(10) . . . . ?
C16 C15 C23 C31 33.7(12) . . . . ?
C14 C15 C23 C33 27.2(16) . . . . ?
C16 C15 C23 C33 -155.2(15) . . . . ?
C14 C15 C23 C30 85.7(12) . . . . ?
C16 C15 C23 C30 -96.6(12) . . . . ?
C14 C15 C23 C29 -27.4(12) . . . . ?
C16 C15 C23 C29 150.3(10) . . . . ?
C14 C15 C23 C32 140.2(11) . . . . ?
C16 C15 C23 C32 -42.2(13) . . . . ?
N1 C1 C24 C26 105.5(7) . . . . ?
C2 C1 C24 C26 -73.4(8) . . . . ?
N1 C1 C24 C25 -18.7(9) . . . . ?
C2 C1 C24 C25 162.5(6) . . . . ?
N1 C1 C24 C27 -138.0(7) . . . . ?
C2 C1 C24 C27 43.1(9) . . . . ?
Cl2 Cl3 C28 Cl4 101(2) . . . . ?
Cl3 Cl2 C28 Cl4 -96(2) . . . . ?
